data_7714481
loop_
_publ_author_name
'Sun, Dameng'
'Huang, Xin'
'Man, Ruo-Jun'
'Jia, Xinjie'
'Song, Xinluan'
'Wang, Sihan'
'Xue, Xingyong'
'Liu, Hongming'
'Ma, Zhen'

_publ_section_title
;
 Fe(II) complexes of 2,2':6',2"-terpyridine ligands functionalized with
 substituted-phenyl groups: Synthesis, crystal structures and anticancer
 potential
;
_journal_name_full 'Dalton Transactions'
_journal_paper_doi 10.1039/D3DT02732E
_journal_year 2023
_chemical_formula_moiety '2(Br), Br3, 2(C44 H30 Fe N6 O4), 4(H2 O)'
_chemical_formula_sum 'C88 H68 Br5 Fe2 N12 O12'
_chemical_formula_weight 1996.79
_space_group_crystal_system triclinic
_space_group_IT_number 2
_space_group_name_Hall '-P 1'
_space_group_name_H-M_alt 'P -1'
_atom_sites_solution_hydrogens mixed
_atom_sites_solution_primary dual
_audit_creation_date 2023-11-12
_audit_creation_method
;
Olex2 1.5
(compiled 2021.11.18 svn.ra9532c28 for OlexSys, GUI svn.r6429)
;
_audit_update_record
;
2023-11-12 deposited with the CCDC.	2023-11-16 downloaded from the CCDC.
;
_cell_angle_alpha 83.6260(10)
_cell_angle_beta 76.9870(10)
_cell_angle_gamma 87.4980(10)
_cell_formula_units_Z 1
_cell_length_a 9.26360(10)
_cell_length_b 12.0848(2)
_cell_length_c 19.0429(3)
_cell_measurement_reflns_used 13796
_cell_measurement_temperature 100(2)
_cell_measurement_theta_max 29.6010
_cell_measurement_theta_min 1.7060
_cell_volume 2063.86(5)
_computing_molecular_graphics 'Olex2 1.5 (Dolomanov et al., 2009)'
_computing_publication_material 'Olex2 1.5 (Dolomanov et al., 2009)'
_computing_structure_refinement 'SHELXL 2018/3 (Sheldrick, 2015)'
_computing_structure_solution 'SHELXT 2018/2 (Sheldrick, 2018)'
_diffrn_ambient_temperature 100(2)
_diffrn_measured_fraction_theta_full 1.000
_diffrn_measured_fraction_theta_max 0.806
_diffrn_measurement_device_type 'multiwire proportional'
_diffrn_measurement_method 'phi and omega scans'
_diffrn_radiation_monochromator graphite
_diffrn_radiation_type MoK\a
_diffrn_radiation_wavelength 0.71073
_diffrn_reflns_av_R_equivalents 0.0257
_diffrn_reflns_av_unetI/netI 0.0350
_diffrn_reflns_Laue_measured_fraction_full 1.000
_diffrn_reflns_Laue_measured_fraction_max 0.806
_diffrn_reflns_limit_h_max 11
_diffrn_reflns_limit_h_min -11
_diffrn_reflns_limit_k_max 16
_diffrn_reflns_limit_k_min -16
_diffrn_reflns_limit_l_max 25
_diffrn_reflns_limit_l_min -24
_diffrn_reflns_number 25736
_diffrn_reflns_point_group_measured_fraction_full 1.000
_diffrn_reflns_point_group_measured_fraction_max 0.806
_diffrn_reflns_theta_full 25.242
_diffrn_reflns_theta_max 29.392
_diffrn_reflns_theta_min 1.696
_exptl_absorpt_coefficient_mu 2.842
_exptl_absorpt_correction_T_max 1.00000
_exptl_absorpt_correction_T_min 0.60709
_exptl_absorpt_process_details 'CrysAlisPro 1.171.42.89a'
_exptl_crystal_colour black
_exptl_crystal_colour_primary black
_exptl_crystal_density_diffrn 1.607
_exptl_crystal_description block
_exptl_crystal_F_000 1003
_exptl_crystal_size_max 0.14
_exptl_crystal_size_mid 0.11
_exptl_crystal_size_min 0.11
_refine_diff_density_max 1.571
_refine_diff_density_min -1.099
_refine_diff_density_rms 0.101
_refine_ls_extinction_method none
_refine_ls_goodness_of_fit_ref 1.055
_refine_ls_hydrogen_treatment mixed
_refine_ls_matrix_type full
_refine_ls_number_parameters 546
_refine_ls_number_reflns 9196
_refine_ls_number_restraints 1
_refine_ls_restrained_S_all 1.056
_refine_ls_R_factor_all 0.0578
_refine_ls_R_factor_gt 0.0473
_refine_ls_shift/su_max 0.002
_refine_ls_shift/su_mean 0.000
_refine_ls_structure_factor_coef Fsqd
_refine_ls_weighting_details 'w=1/[\s^2^(Fo^2^)+(0.0467P)^2^+6.2427P] where P=(Fo^2^+2Fc^2^)/3'
_refine_ls_weighting_scheme calc
_refine_ls_wR_factor_gt 0.1106
_refine_ls_wR_factor_ref 0.1145
_reflns_Friedel_coverage 0.000
_reflns_number_gt 7866
_reflns_number_total 9196
_reflns_threshold_expression 'I > 2\s(I)'
_cod_data_source_file d3dt02732e2.cif
_cod_data_source_block febr11
_cod_depositor_comments
;

2024-11-09
Z value and formula fixed to values more according to usual
chemical conventions.                 miguel
;
_cod_original_formula_weight 998.39
_cod_original_formula_moiety '1.667(Br1.5), C44 H30 Fe N6 O4, 2(H2 O)'
_cod_original_formula_units_Z 2
_cod_original_formula_sum 'C44 H34 Br2.50 Fe N6 O6'
_cod_database_code 7714481
_shelx_shelxl_version_number 2018/3
_shelx_space_group_comment
;
The symmetry employed for this shelxl refinement is uniquely defined
by the following loop, which should always be used as a source of
symmetry information in preference to the above space-group names.
They are only intended as comments.
;
_shelx_estimated_absorpt_t_max 0.745
_shelx_estimated_absorpt_t_min 0.692
_olex2_refinement_description
;
1. Fixed Uiso
 At 1.2 times of:
  All C(H) groups
 At 1.5 times of:
  All O(H) groups, All O(H,H) groups
2. Restrained distances
 H2-O2
 0.85 with sigma of 0.01
3.a Riding coordinates:
 O2(H2)
3.b Free rotating group:
 O5(H5A,H5B), O6(H6A,H6B)
3.c Aromatic/amide H refined with riding coordinates:
 C1(H1), C2(H2A), C3(H3), C4(H4A), C7(H7), C9(H9), C12(H12), C13(H13),
 C14(H14), C15(H15), C17(H17), C18(H18), C20(H20), C21(H21), C23(H23), C24(H24),
  C25(H25), C26(H26), C29(H29), C31(H31), C34(H34), C35(H35), C36(H36),
 C37(H37), C39(H39), C40(H40), C42(H42), C43(H43)
3.d Idealised tetrahedral OH refined as rotating group:
 O4(H4)
;
_smtbx_masks_void_probe_radius 1.2
_smtbx_masks_void_truncation_radius 1.2
_olex2_submission_special_instructions 'No special instructions were received'

loop_
_space_group_symop_operation_xyz
'x, y, z'
'-x, -y, -z'

loop_
_atom_site_label
_atom_site_type_symbol
_atom_site_fract_x
_atom_site_fract_y
_atom_site_fract_z
_atom_site_U_iso_or_equiv
_atom_site_adp_type
_atom_site_occupancy
_atom_site_site_symmetry_order
_atom_site_calc_flag
_atom_site_refinement_flags_posn
_atom_site_refinement_flags_adp
_atom_site_refinement_flags_occupancy
_atom_site_disorder_assembly
_atom_site_disorder_group
Br2 Br 0.61919(4) 0.65986(4) -0.45905(2) 0.02903(11) Uani 1 1 d . . . . .
Br3 Br 0.500000 0.500000 -0.500000 0.02222(12) Uani 1 2 d S . P . .
Br03 Br -0.14954(5) 0.79586(4) 1.04211(2) 0.03718(12) Uani 1 1 d . . . . .
Fe1 Fe 0.26093(5) 0.74744(4) 0.24443(2) 0.01167(10) Uani 1 1 d . . . . .
O1 O 0.4635(4) 0.8839(3) -0.35284(16) 0.0401(8) Uani 1 1 d . . . . .
O2 O 0.7015(3) 0.8853(3) -0.34593(16) 0.0385(7) Uani 1 1 d D . . . .
H2 H 0.713214 0.902523 -0.389002 0.13(4) Uiso 1 1 d DR . . . .
O3 O 0.0798(3) 0.6370(2) 0.84380(13) 0.0217(5) Uani 1 1 d . . . . .
O4 O -0.1511(3) 0.6033(2) 0.83519(13) 0.0229(6) Uani 1 1 d . . . . .
H4 H -0.168521 0.599717 0.880619 0.034 Uiso 1 1 calc R U . . .
N1 N 0.1630(3) 0.8938(2) 0.23153(15) 0.0144(6) Uani 1 1 d . . . . .
N2 N 0.3089(3) 0.7705(2) 0.14310(15) 0.0131(5) Uani 1 1 d . . . . .
N3 N 0.3716(3) 0.6074(2) 0.22436(14) 0.0123(5) Uani 1 1 d . . . . .
N4 N 0.0651(3) 0.6778(2) 0.25932(15) 0.0135(5) Uani 1 1 d . . . . .
N5 N 0.2134(3) 0.7271(2) 0.34578(15) 0.0125(5) Uani 1 1 d . . . . .
N6 N 0.4433(3) 0.8068(2) 0.26299(15) 0.0154(6) Uani 1 1 d . . . . .
C1 C 0.0855(4) 0.9529(3) 0.28385(18) 0.0167(7) Uani 1 1 d . . . . .
H1 H 0.084303 0.927549 0.333011 0.020 Uiso 1 1 calc R U . . .
C2 C 0.0073(4) 1.0499(3) 0.2684(2) 0.0196(7) Uani 1 1 d . . . . .
H2A H -0.046679 1.089878 0.306447 0.024 Uiso 1 1 calc R U . . .
C3 C 0.0090(4) 1.0874(3) 0.1969(2) 0.0195(7) Uani 1 1 d . . . . .
H3 H -0.045438 1.152825 0.185539 0.023 Uiso 1 1 calc R U . . .
C4 C 0.0901(4) 1.0294(3) 0.1422(2) 0.0177(7) Uani 1 1 d . . . . .
H4A H 0.093244 1.054395 0.092797 0.021 Uiso 1 1 calc R U . . .
C5 C 0.1673(4) 0.9335(3) 0.16113(18) 0.0158(7) Uani 1 1 d . . . . .
C6 C 0.2584(4) 0.8633(3) 0.10884(18) 0.0159(7) Uani 1 1 d . . . . .
C7 C 0.2968(4) 0.8848(3) 0.03384(18) 0.0175(7) Uani 1 1 d . . . . .
H7 H 0.259578 0.949365 0.010022 0.021 Uiso 1 1 calc R U . . .
C8 C 0.3917(4) 0.8092(3) -0.00599(18) 0.0164(7) Uani 1 1 d . . . . .
C9 C 0.4425(4) 0.7142(3) 0.03070(18) 0.0158(7) Uani 1 1 d . . . . .
H9 H 0.507727 0.662588 0.004602 0.019 Uiso 1 1 calc R U . . .
C10 C 0.3976(3) 0.6960(3) 0.10466(18) 0.0142(6) Uani 1 1 d . . . . .
C11 C 0.4348(3) 0.5999(3) 0.15323(17) 0.0138(6) Uani 1 1 d . . . . .
C12 C 0.5241(4) 0.5100(3) 0.12999(18) 0.0161(7) Uani 1 1 d . . . . .
H12 H 0.566390 0.506625 0.079950 0.019 Uiso 1 1 calc R U . . .
C13 C 0.5503(4) 0.4256(3) 0.18093(19) 0.0163(7) Uani 1 1 d . . . . .
H13 H 0.611838 0.363544 0.166351 0.020 Uiso 1 1 calc R U . . .
C14 C 0.4859(3) 0.4321(3) 0.25364(18) 0.0151(7) Uani 1 1 d . . . . .
H14 H 0.501865 0.374375 0.289356 0.018 Uiso 1 1 calc R U . . .
C15 C 0.3983(3) 0.5240(3) 0.27314(18) 0.0146(6) Uani 1 1 d . . . . .
H15 H 0.355054 0.528583 0.322976 0.018 Uiso 1 1 calc R U . . .
C16 C 0.4368(4) 0.8292(3) -0.08588(18) 0.0159(7) Uani 1 1 d . . . . .
C17 C 0.3303(4) 0.8589(3) -0.12718(19) 0.0176(7) Uani 1 1 d . . . . .
H17 H 0.229610 0.869999 -0.103677 0.021 Uiso 1 1 calc R U . . .
C18 C 0.3720(4) 0.8720(3) -0.20179(19) 0.0183(7) Uani 1 1 d . . . . .
H18 H 0.298984 0.889408 -0.229457 0.022 Uiso 1 1 calc R U . . .
C19 C 0.5203(4) 0.8600(3) -0.23712(18) 0.0168(7) Uani 1 1 d . . . . .
C20 C 0.6267(4) 0.8323(3) -0.19612(19) 0.0195(7) Uani 1 1 d . . . . .
H20 H 0.728059 0.825056 -0.219612 0.023 Uiso 1 1 calc R U . . .
C21 C 0.5844(4) 0.8154(3) -0.12135(19) 0.0188(7) Uani 1 1 d . . . . .
H21 H 0.656831 0.794200 -0.093877 0.023 Uiso 1 1 calc R U . . .
C22 C 0.5624(4) 0.8780(3) -0.31806(19) 0.0211(7) Uani 1 1 d . . . . .
C23 C -0.0079(4) 0.6586(3) 0.20817(18) 0.0165(7) Uani 1 1 d . . . . .
H23 H 0.038889 0.675902 0.158596 0.020 Uiso 1 1 calc R U . . .
C24 C -0.1485(4) 0.6146(3) 0.22539(19) 0.0189(7) Uani 1 1 d . . . . .
H24 H -0.197443 0.602601 0.188164 0.023 Uiso 1 1 calc R U . . .
C25 C -0.2166(4) 0.5884(3) 0.2972(2) 0.0185(7) Uani 1 1 d . . . . .
H25 H -0.312885 0.557767 0.309869 0.022 Uiso 1 1 calc R U . . .
C26 C -0.1441(4) 0.6070(3) 0.35054(18) 0.0156(7) Uani 1 1 d . . . . .
H26 H -0.189293 0.589137 0.400261 0.019 Uiso 1 1 calc R U . . .
C27 C -0.0034(3) 0.6526(3) 0.33004(17) 0.0126(6) Uani 1 1 d . . . . .
C28 C 0.0834(3) 0.6809(3) 0.38118(17) 0.0128(6) Uani 1 1 d . . . . .
C29 C 0.0448(4) 0.6665(3) 0.45611(18) 0.0156(7) Uani 1 1 d . . . . .
H29 H -0.045540 0.631707 0.480195 0.019 Uiso 1 1 calc R U . . .
C30 C 0.1400(4) 0.7034(3) 0.49668(17) 0.0150(6) Uani 1 1 d . . . . .
C31 C 0.2738(4) 0.7507(3) 0.45826(18) 0.0157(7) Uani 1 1 d . . . . .
H31 H 0.341101 0.776138 0.483683 0.019 Uiso 1 1 calc R U . . .
C32 C 0.3081(3) 0.7605(3) 0.38364(18) 0.0136(6) Uani 1 1 d . . . . .
C33 C 0.4450(3) 0.8041(3) 0.33499(18) 0.0142(6) Uani 1 1 d . . . . .
C34 C 0.5668(4) 0.8352(3) 0.3585(2) 0.0187(7) Uani 1 1 d . . . . .
H34 H 0.564009 0.833970 0.408787 0.022 Uiso 1 1 calc R U . . .
C35 C 0.6934(4) 0.8684(3) 0.3068(2) 0.0210(7) Uani 1 1 d . . . . .
H35 H 0.778530 0.890451 0.321351 0.025 Uiso 1 1 calc R U . . .
C36 C 0.6942(4) 0.8689(3) 0.2344(2) 0.0210(8) Uani 1 1 d . . . . .
H36 H 0.780451 0.889699 0.198489 0.025 Uiso 1 1 calc R U . . .
C37 C 0.5676(4) 0.8386(3) 0.21435(19) 0.0175(7) Uani 1 1 d . . . . .
H37 H 0.568641 0.840423 0.164239 0.021 Uiso 1 1 calc R U . . .
C38 C 0.0997(4) 0.6903(3) 0.57636(18) 0.0156(7) Uani 1 1 d . . . . .
C39 C -0.0462(4) 0.6674(4) 0.61342(19) 0.0238(8) Uani 1 1 d . . . . .
H39 H -0.120815 0.663855 0.586773 0.029 Uiso 1 1 calc R U . . .
C40 C -0.0831(4) 0.6500(3) 0.68795(19) 0.0221(8) Uani 1 1 d . . . . .
H40 H -0.182584 0.634350 0.712155 0.027 Uiso 1 1 calc R U . . .
C41 C 0.0241(4) 0.6550(3) 0.72795(17) 0.0138(6) Uani 1 1 d . . . . .
C42 C 0.1674(4) 0.6823(3) 0.69226(18) 0.0170(7) Uani 1 1 d . . . . .
H42 H 0.240100 0.689593 0.719480 0.020 Uiso 1 1 calc R U . . .
C43 C 0.2060(4) 0.6992(3) 0.61739(18) 0.0169(7) Uani 1 1 d . . . . .
H43 H 0.305094 0.716880 0.593631 0.020 Uiso 1 1 calc R U . . .
C44 C -0.0129(4) 0.6310(3) 0.80828(17) 0.0154(7) Uani 1 1 d . . . . .
O5 O -0.2293(3) 0.5731(2) 0.97241(14) 0.0261(6) Uani 1 1 d G . . . .
H5A H -0.207363 0.621223 0.997373 0.039 Uiso 1 1 d G U . . .
H5B H -0.194469 0.511934 0.989031 0.039 Uiso 1 1 d G U . . .
O6 O -0.1357(3) 0.3727(3) 1.01952(15) 0.0296(6) Uani 1 1 d G . . . .
H6A H -0.116633 0.369636 1.061303 0.044 Uiso 1 1 d G U . . .
H6B H -0.068228 0.332568 0.995952 0.044 Uiso 1 1 d G U . . .

loop_
_atom_site_aniso_label
_atom_site_aniso_U_11
_atom_site_aniso_U_22
_atom_site_aniso_U_33
_atom_site_aniso_U_23
_atom_site_aniso_U_13
_atom_site_aniso_U_12
Br2 0.01738(18) 0.0434(2) 0.0269(2) -0.00814(17) -0.00404(14) -0.00039(16)
Br3 0.0142(2) 0.0328(3) 0.0191(2) -0.0024(2) -0.00320(18) 0.0027(2)
Br03 0.0537(3) 0.0361(2) 0.0183(2) -0.00152(17) -0.00334(18) 0.0093(2)
Fe1 0.0115(2) 0.0106(2) 0.0113(2) -0.00049(17) 0.00051(16) 0.00024(17)
O1 0.0483(19) 0.051(2) 0.0268(16) -0.0112(14) -0.0198(14) 0.0113(16)
O2 0.0406(18) 0.052(2) 0.0179(15) 0.0000(13) 0.0041(12) -0.0115(15)
O3 0.0208(13) 0.0290(14) 0.0156(12) -0.0009(10) -0.0058(10) 0.0017(11)
O4 0.0195(13) 0.0339(15) 0.0127(12) 0.0017(11) 0.0006(10) -0.0031(11)
N1 0.0136(13) 0.0132(14) 0.0153(14) -0.0010(11) -0.0004(10) -0.0021(11)
N2 0.0128(13) 0.0110(13) 0.0138(13) 0.0009(10) -0.0005(10) -0.0009(10)
N3 0.0105(13) 0.0127(13) 0.0133(13) 0.0001(10) -0.0022(10) -0.0012(10)
N4 0.0135(13) 0.0113(13) 0.0153(13) -0.0017(11) -0.0027(10) 0.0015(10)
N5 0.0112(13) 0.0118(13) 0.0138(13) -0.0021(10) -0.0010(10) 0.0000(10)
N6 0.0153(14) 0.0119(14) 0.0168(14) -0.0010(11) 0.0002(11) 0.0009(11)
C1 0.0148(16) 0.0167(17) 0.0164(16) -0.0005(13) 0.0014(12) -0.0036(13)
C2 0.0156(17) 0.0162(17) 0.0258(19) -0.0067(14) 0.0008(13) -0.0026(13)
C3 0.0160(17) 0.0142(17) 0.0286(19) -0.0024(14) -0.0056(14) 0.0012(13)
C4 0.0159(16) 0.0140(16) 0.0239(18) -0.0012(14) -0.0056(13) -0.0014(13)
C5 0.0145(16) 0.0140(16) 0.0177(17) -0.0008(13) -0.0010(12) -0.0017(13)
C6 0.0163(16) 0.0125(16) 0.0173(16) 0.0004(13) -0.0017(13) 0.0021(13)
C7 0.0162(16) 0.0173(17) 0.0174(17) 0.0016(13) -0.0020(13) 0.0006(13)
C8 0.0156(16) 0.0176(17) 0.0150(16) 0.0009(13) -0.0018(12) -0.0029(13)
C9 0.0142(16) 0.0154(16) 0.0165(16) -0.0013(13) -0.0011(12) 0.0013(13)
C10 0.0130(15) 0.0133(16) 0.0155(16) -0.0011(12) -0.0017(12) -0.0005(12)
C11 0.0131(15) 0.0145(16) 0.0133(15) -0.0014(12) -0.0015(12) -0.0017(12)
C12 0.0122(15) 0.0191(17) 0.0159(16) -0.0049(13) 0.0007(12) -0.0008(13)
C13 0.0113(15) 0.0148(16) 0.0215(17) -0.0026(13) -0.0009(12) 0.0003(12)
C14 0.0121(15) 0.0142(16) 0.0192(17) 0.0029(13) -0.0055(12) -0.0031(12)
C15 0.0113(15) 0.0169(16) 0.0148(16) 0.0004(13) -0.0019(12) -0.0029(12)
C16 0.0180(16) 0.0136(16) 0.0148(16) -0.0004(13) -0.0010(12) -0.0018(13)
C17 0.0155(16) 0.0166(17) 0.0187(17) -0.0001(13) -0.0010(13) 0.0031(13)
C18 0.0219(18) 0.0132(16) 0.0205(17) 0.0004(13) -0.0079(14) 0.0023(13)
C19 0.0238(18) 0.0115(16) 0.0148(16) 0.0006(13) -0.0039(13) -0.0039(13)
C20 0.0152(16) 0.0244(19) 0.0177(17) -0.0014(14) -0.0007(13) -0.0029(14)
C21 0.0179(17) 0.0211(18) 0.0178(17) 0.0004(14) -0.0056(13) -0.0027(14)
C22 0.030(2) 0.0138(17) 0.0185(17) -0.0026(14) -0.0026(15) 0.0005(14)
C23 0.0223(17) 0.0125(16) 0.0155(16) -0.0033(13) -0.0055(13) 0.0029(13)
C24 0.0214(18) 0.0165(17) 0.0219(18) -0.0074(14) -0.0092(14) 0.0033(14)
C25 0.0156(16) 0.0163(17) 0.0250(18) -0.0042(14) -0.0063(13) -0.0016(13)
C26 0.0135(16) 0.0149(16) 0.0174(16) -0.0017(13) -0.0010(12) -0.0011(13)
C27 0.0131(15) 0.0113(15) 0.0126(15) -0.0014(12) -0.0013(12) 0.0006(12)
C28 0.0093(14) 0.0139(16) 0.0146(15) -0.0017(12) -0.0016(12) 0.0008(12)
C29 0.0107(15) 0.0193(17) 0.0151(16) -0.0005(13) 0.0003(12) -0.0015(13)
C30 0.0139(16) 0.0176(17) 0.0128(15) 0.0006(13) -0.0027(12) 0.0017(13)
C31 0.0126(15) 0.0192(17) 0.0157(16) -0.0033(13) -0.0035(12) 0.0000(13)
C32 0.0106(15) 0.0141(16) 0.0162(16) -0.0036(13) -0.0019(12) -0.0012(12)
C33 0.0125(15) 0.0108(15) 0.0174(16) -0.0022(12) 0.0008(12) 0.0004(12)
C34 0.0150(16) 0.0163(17) 0.0230(18) -0.0034(14) 0.0005(13) -0.0040(13)
C35 0.0145(17) 0.0153(17) 0.031(2) -0.0010(15) -0.0012(14) -0.0026(13)
C36 0.0117(16) 0.0145(17) 0.031(2) 0.0000(14) 0.0054(14) -0.0016(13)
C37 0.0173(17) 0.0125(16) 0.0182(17) 0.0021(13) 0.0040(13) -0.0007(13)
C38 0.0135(16) 0.0191(17) 0.0139(16) -0.0023(13) -0.0020(12) 0.0010(13)
C39 0.0133(17) 0.044(2) 0.0148(17) -0.0012(16) -0.0042(13) -0.0046(15)
C40 0.0124(16) 0.037(2) 0.0158(17) -0.0022(15) 0.0007(13) -0.0064(15)
C41 0.0154(16) 0.0113(15) 0.0143(16) -0.0006(12) -0.0027(12) 0.0004(12)
C42 0.0131(16) 0.0216(18) 0.0173(16) -0.0045(14) -0.0046(12) 0.0017(13)
C43 0.0108(15) 0.0218(18) 0.0168(16) -0.0015(13) -0.0001(12) -0.0025(13)
C44 0.0181(17) 0.0139(16) 0.0125(15) -0.0016(12) -0.0003(12) 0.0027(13)
O5 0.0218(13) 0.0364(16) 0.0162(13) 0.0029(11) 0.0001(10) 0.0040(12)
O6 0.0319(16) 0.0378(17) 0.0219(14) 0.0009(12) -0.0137(12) -0.0003(13)

loop_
_atom_type_symbol
_atom_type_description
_atom_type_scat_dispersion_real
_atom_type_scat_dispersion_imag
_atom_type_scat_source
C C 0.0033 0.0016 'International Tables Vol C Tables 4.2.6.8 and 6.1.1.4'
H H 0.0000 0.0000 'International Tables Vol C Tables 4.2.6.8 and 6.1.1.4'
Br Br -0.2901 2.4595 'International Tables Vol C Tables 4.2.6.8 and 6.1.1.4'
Fe Fe 0.3463 0.8444 'International Tables Vol C Tables 4.2.6.8 and 6.1.1.4'
N N 0.0061 0.0033 'International Tables Vol C Tables 4.2.6.8 and 6.1.1.4'
O O 0.0106 0.0060 'International Tables Vol C Tables 4.2.6.8 and 6.1.1.4'

loop_
_geom_angle_atom_site_label_1
_geom_angle_atom_site_label_2
_geom_angle_atom_site_label_3
_geom_angle
_geom_angle_site_symmetry_1
_geom_angle_site_symmetry_3
_geom_angle_publ_flag
Br2 Br3 Br2 180.0 2_664 . ?
N1 Fe1 N3 162.21(12) . . ?
N1 Fe1 N4 88.50(11) . . ?
N1 Fe1 N6 95.36(11) . . ?
N2 Fe1 N1 81.08(12) . . ?
N2 Fe1 N3 81.15(11) . . ?
N2 Fe1 N4 99.62(12) . . ?
N2 Fe1 N6 98.35(12) . . ?
N3 Fe1 N4 93.58(11) . . ?
N3 Fe1 N6 88.09(11) . . ?
N5 Fe1 N1 98.07(12) . . ?
N5 Fe1 N2 178.97(12) . . ?
N5 Fe1 N3 99.70(11) . . ?
N5 Fe1 N4 80.93(11) . . ?
N5 Fe1 N6 81.12(12) . . ?
N6 Fe1 N4 162.00(12) . . ?
C22 O2 H2 108.9 . . ?
C44 O4 H4 109.5 . . ?
C1 N1 Fe1 127.1(2) . . ?
C1 N1 C5 118.0(3) . . ?
C5 N1 Fe1 114.6(2) . . ?
C6 N2 Fe1 119.8(2) . . ?
C6 N2 C10 120.4(3) . . ?
C10 N2 Fe1 119.8(2) . . ?
C11 N3 Fe1 114.7(2) . . ?
C15 N3 Fe1 127.2(2) . . ?
C15 N3 C11 118.0(3) . . ?
C23 N4 Fe1 127.5(2) . . ?
C23 N4 C27 118.1(3) . . ?
C27 N4 Fe1 114.3(2) . . ?
C28 N5 Fe1 120.0(2) . . ?
C28 N5 C32 120.0(3) . . ?
C32 N5 Fe1 120.0(2) . . ?
C33 N6 Fe1 114.3(2) . . ?
C37 N6 Fe1 127.9(2) . . ?
C37 N6 C33 117.5(3) . . ?
N1 C1 H1 118.9 . . ?
N1 C1 C2 122.2(3) . . ?
C2 C1 H1 118.9 . . ?
C1 C2 H2A 120.4 . . ?
C3 C2 C1 119.2(3) . . ?
C3 C2 H2A 120.4 . . ?
C2 C3 H3 120.2 . . ?
C4 C3 C2 119.7(3) . . ?
C4 C3 H3 120.2 . . ?
C3 C4 H4A 120.8 . . ?
C3 C4 C5 118.4(3) . . ?
C5 C4 H4A 120.8 . . ?
N1 C5 C4 122.4(3) . . ?
N1 C5 C6 113.1(3) . . ?
C4 C5 C6 124.5(3) . . ?
N2 C6 C5 111.1(3) . . ?
N2 C6 C7 121.0(3) . . ?
C7 C6 C5 127.8(3) . . ?
C6 C7 H7 120.7 . . ?
C6 C7 C8 118.7(3) . . ?
C8 C7 H7 120.7 . . ?
C7 C8 C16 120.5(3) . . ?
C9 C8 C7 119.1(3) . . ?
C9 C8 C16 120.3(3) . . ?
C8 C9 H9 120.2 . . ?
C10 C9 C8 119.6(3) . . ?
C10 C9 H9 120.2 . . ?
N2 C10 C9 121.1(3) . . ?
N2 C10 C11 110.8(3) . . ?
C9 C10 C11 128.0(3) . . ?
N3 C11 C10 113.3(3) . . ?
N3 C11 C12 122.3(3) . . ?
C12 C11 C10 124.5(3) . . ?
C11 C12 H12 120.6 . . ?
C13 C12 C11 118.8(3) . . ?
C13 C12 H12 120.6 . . ?
C12 C13 H13 120.3 . . ?
C12 C13 C14 119.5(3) . . ?
C14 C13 H13 120.3 . . ?
C13 C14 H14 120.6 . . ?
C15 C14 C13 118.9(3) . . ?
C15 C14 H14 120.6 . . ?
N3 C15 C14 122.6(3) . . ?
N3 C15 H15 118.7 . . ?
C14 C15 H15 118.7 . . ?
C17 C16 C8 120.3(3) . . ?
C21 C16 C8 120.5(3) . . ?
C21 C16 C17 119.1(3) . . ?
C16 C17 H17 120.0 . . ?
C18 C17 C16 120.0(3) . . ?
C18 C17 H17 120.0 . . ?
C17 C18 H18 119.6 . . ?
C17 C18 C19 120.7(3) . . ?
C19 C18 H18 119.6 . . ?
C18 C19 C20 119.3(3) . . ?
C18 C19 C22 119.4(3) . . ?
C20 C19 C22 121.3(3) . . ?
C19 C20 H20 120.0 . . ?
C21 C20 C19 120.1(3) . . ?
C21 C20 H20 120.0 . . ?
C16 C21 H21 119.6 . . ?
C20 C21 C16 120.7(3) . . ?
C20 C21 H21 119.6 . . ?
O1 C22 O2 125.2(4) . . ?
O1 C22 C19 119.1(3) . . ?
O2 C22 C19 115.7(3) . . ?
N4 C23 H23 118.8 . . ?
N4 C23 C24 122.3(3) . . ?
C24 C23 H23 118.8 . . ?
C23 C24 H24 120.4 . . ?
C25 C24 C23 119.2(3) . . ?
C25 C24 H24 120.4 . . ?
C24 C25 H25 120.2 . . ?
C24 C25 C26 119.6(3) . . ?
C26 C25 H25 120.2 . . ?
C25 C26 H26 120.6 . . ?
C25 C26 C27 118.7(3) . . ?
C27 C26 H26 120.6 . . ?
N4 C27 C26 122.1(3) . . ?
N4 C27 C28 113.6(3) . . ?
C26 C27 C28 124.3(3) . . ?
N5 C28 C27 111.1(3) . . ?
N5 C28 C29 121.1(3) . . ?
C29 C28 C27 127.8(3) . . ?
C28 C29 H29 120.1 . . ?
C28 C29 C30 119.9(3) . . ?
C30 C29 H29 120.1 . . ?
C29 C30 C38 120.6(3) . . ?
C31 C30 C29 117.5(3) . . ?
C31 C30 C38 121.9(3) . . ?
C30 C31 H31 120.0 . . ?
C32 C31 C30 120.1(3) . . ?
C32 C31 H31 120.0 . . ?
N5 C32 C31 121.4(3) . . ?
N5 C32 C33 111.3(3) . . ?
C31 C32 C33 127.3(3) . . ?
N6 C33 C32 113.3(3) . . ?
N6 C33 C34 122.6(3) . . ?
C34 C33 C32 124.1(3) . . ?
C33 C34 H34 120.8 . . ?
C33 C34 C35 118.4(3) . . ?
C35 C34 H34 120.8 . . ?
C34 C35 H35 120.3 . . ?
C36 C35 C34 119.4(3) . . ?
C36 C35 H35 120.3 . . ?
C35 C36 H36 120.4 . . ?
C35 C36 C37 119.3(3) . . ?
C37 C36 H36 120.4 . . ?
N6 C37 C36 122.7(3) . . ?
N6 C37 H37 118.6 . . ?
C36 C37 H37 118.6 . . ?
C39 C38 C30 120.8(3) . . ?
C39 C38 C43 118.1(3) . . ?
C43 C38 C30 121.2(3) . . ?
C38 C39 H39 119.5 . . ?
C40 C39 C38 120.9(3) . . ?
C40 C39 H39 119.5 . . ?
C39 C40 H40 119.8 . . ?
C39 C40 C41 120.5(3) . . ?
C41 C40 H40 119.8 . . ?
C40 C41 C44 121.0(3) . . ?
C42 C41 C40 119.2(3) . . ?
C42 C41 C44 119.8(3) . . ?
C41 C42 H42 119.6 . . ?
C41 C42 C43 120.7(3) . . ?
C43 C42 H42 119.6 . . ?
C38 C43 H43 119.8 . . ?
C42 C43 C38 120.4(3) . . ?
C42 C43 H43 119.8 . . ?
O3 C44 O4 124.8(3) . . ?
O3 C44 C41 121.4(3) . . ?
O4 C44 C41 113.8(3) . . ?
H5A O5 H5B 104.6 . . ?
H6A O6 H6B 104.5 . . ?

loop_
_geom_bond_atom_site_label_1
_geom_bond_atom_site_label_2
_geom_bond_distance
_geom_bond_site_symmetry_2
_geom_bond_publ_flag
Br2 Br3 2.5432(4) . ?
Fe1 N1 1.969(3) . ?
Fe1 N2 1.872(3) . ?
Fe1 N3 1.969(3) . ?
Fe1 N4 1.982(3) . ?
Fe1 N5 1.871(3) . ?
Fe1 N6 1.981(3) . ?
O1 C22 1.241(5) . ?
O2 H2 0.8073 . ?
O2 C22 1.281(5) . ?
O3 C44 1.215(4) . ?
O4 H4 0.8400 . ?
O4 C44 1.311(4) . ?
N1 C1 1.345(4) . ?
N1 C5 1.365(4) . ?
N2 C6 1.353(4) . ?
N2 C10 1.354(4) . ?
N3 C11 1.360(4) . ?
N3 C15 1.346(4) . ?
N4 C23 1.349(4) . ?
N4 C27 1.360(4) . ?
N5 C28 1.351(4) . ?
N5 C32 1.354(4) . ?
N6 C33 1.371(4) . ?
N6 C37 1.345(4) . ?
C1 H1 0.9500 . ?
C1 C2 1.389(5) . ?
C2 H2A 0.9500 . ?
C2 C3 1.383(5) . ?
C3 H3 0.9500 . ?
C3 C4 1.381(5) . ?
C4 H4A 0.9500 . ?
C4 C5 1.391(5) . ?
C5 C6 1.473(5) . ?
C6 C7 1.389(5) . ?
C7 H7 0.9500 . ?
C7 C8 1.402(5) . ?
C8 C9 1.396(5) . ?
C8 C16 1.479(5) . ?
C9 H9 0.9500 . ?
C9 C10 1.371(5) . ?
C10 C11 1.481(5) . ?
C11 C12 1.387(5) . ?
C12 H12 0.9500 . ?
C12 C13 1.381(5) . ?
C13 H13 0.9500 . ?
C13 C14 1.388(5) . ?
C14 H14 0.9500 . ?
C14 C15 1.381(5) . ?
C15 H15 0.9500 . ?
C16 C17 1.406(5) . ?
C16 C21 1.394(5) . ?
C17 H17 0.9500 . ?
C17 C18 1.379(5) . ?
C18 H18 0.9500 . ?
C18 C19 1.396(5) . ?
C19 C20 1.397(5) . ?
C19 C22 1.496(5) . ?
C20 H20 0.9500 . ?
C20 C21 1.383(5) . ?
C21 H21 0.9500 . ?
C23 H23 0.9500 . ?
C23 C24 1.385(5) . ?
C24 H24 0.9500 . ?
C24 C25 1.379(5) . ?
C25 H25 0.9500 . ?
C25 C26 1.380(5) . ?
C26 H26 0.9500 . ?
C26 C27 1.393(4) . ?
C27 C28 1.470(4) . ?
C28 C29 1.384(5) . ?
C29 H29 0.9500 . ?
C29 C30 1.412(5) . ?
C30 C31 1.400(5) . ?
C30 C38 1.471(5) . ?
C31 H31 0.9500 . ?
C31 C32 1.377(5) . ?
C32 C33 1.472(4) . ?
C33 C34 1.384(5) . ?
C34 H34 0.9500 . ?
C34 C35 1.393(5) . ?
C35 H35 0.9500 . ?
C35 C36 1.377(5) . ?
C36 H36 0.9500 . ?
C36 C37 1.387(5) . ?
C37 H37 0.9500 . ?
C38 C39 1.400(5) . ?
C38 C43 1.402(5) . ?
C39 H39 0.9500 . ?
C39 C40 1.377(5) . ?
C40 H40 0.9500 . ?
C40 C41 1.388(5) . ?
C41 C42 1.384(5) . ?
C41 C44 1.489(4) . ?
C42 H42 0.9500 . ?
C42 C43 1.384(5) . ?
C43 H43 0.9500 . ?
O5 H5A 0.8489 . ?
O5 H5B 0.8510 . ?
O6 H6A 0.8494 . ?
O6 H6B 0.8500 . ?

loop_
_geom_torsion_atom_site_label_1
_geom_torsion_atom_site_label_2
_geom_torsion_atom_site_label_3
_geom_torsion_atom_site_label_4
_geom_torsion
_geom_torsion_site_symmetry_1
_geom_torsion_site_symmetry_2
_geom_torsion_site_symmetry_3
_geom_torsion_site_symmetry_4
_geom_torsion_publ_flag
Fe1 N1 C1 C2 -172.8(2) . . . . ?
Fe1 N1 C5 C4 172.8(3) . . . . ?
Fe1 N1 C5 C6 -6.0(4) . . . . ?
Fe1 N2 C6 C5 -0.7(4) . . . . ?
Fe1 N2 C6 C7 177.5(3) . . . . ?
Fe1 N2 C10 C9 -175.7(2) . . . . ?
Fe1 N2 C10 C11 3.9(4) . . . . ?
Fe1 N3 C11 C10 -4.3(3) . . . . ?
Fe1 N3 C11 C12 176.0(2) . . . . ?
Fe1 N3 C15 C14 -175.5(2) . . . . ?
Fe1 N4 C23 C24 -176.4(2) . . . . ?
Fe1 N4 C27 C26 177.6(2) . . . . ?
Fe1 N4 C27 C28 -0.8(3) . . . . ?
Fe1 N5 C28 C27 0.2(4) . . . . ?
Fe1 N5 C28 C29 -179.1(2) . . . . ?
Fe1 N5 C32 C31 177.4(3) . . . . ?
Fe1 N5 C32 C33 -3.5(4) . . . . ?
Fe1 N6 C33 C32 -1.8(3) . . . . ?
Fe1 N6 C33 C34 175.7(3) . . . . ?
Fe1 N6 C37 C36 -173.5(3) . . . . ?
N1 Fe1 N2 C6 -2.0(2) . . . . ?
N1 Fe1 N2 C10 175.9(3) . . . . ?
N1 Fe1 N5 C28 86.7(3) . . . . ?
N1 Fe1 N5 C32 -92.2(3) . . . . ?
N1 C1 C2 C3 -0.2(5) . . . . ?
N1 C5 C6 N2 4.4(4) . . . . ?
N1 C5 C6 C7 -173.6(3) . . . . ?
N2 C6 C7 C8 -1.2(5) . . . . ?
N2 C10 C11 N3 0.5(4) . . . . ?
N2 C10 C11 C12 -179.8(3) . . . . ?
N3 Fe1 N2 C6 177.1(3) . . . . ?
N3 Fe1 N2 C10 -5.0(2) . . . . ?
N3 Fe1 N5 C28 -92.6(3) . . . . ?
N3 Fe1 N5 C32 88.6(3) . . . . ?
N3 C11 C12 C13 -0.4(5) . . . . ?
N4 Fe1 N2 C6 84.9(3) . . . . ?
N4 Fe1 N2 C10 -97.1(2) . . . . ?
N4 Fe1 N5 C28 -0.5(2) . . . . ?
N4 Fe1 N5 C32 -179.3(3) . . . . ?
N4 C23 C24 C25 -0.5(5) . . . . ?
N4 C27 C28 N5 0.5(4) . . . . ?
N4 C27 C28 C29 179.7(3) . . . . ?
N5 C28 C29 C30 2.0(5) . . . . ?
N5 C32 C33 N6 3.2(4) . . . . ?
N5 C32 C33 C34 -174.2(3) . . . . ?
N6 Fe1 N2 C6 -96.2(3) . . . . ?
N6 Fe1 N2 C10 81.8(3) . . . . ?
N6 Fe1 N5 C28 -179.1(3) . . . . ?
N6 Fe1 N5 C32 2.0(2) . . . . ?
N6 C33 C34 C35 -1.3(5) . . . . ?
C1 N1 C5 C4 -2.6(5) . . . . ?
C1 N1 C5 C6 178.5(3) . . . . ?
C1 C2 C3 C4 -1.2(5) . . . . ?
C2 C3 C4 C5 0.6(5) . . . . ?
C3 C4 C5 N1 1.4(5) . . . . ?
C3 C4 C5 C6 -179.9(3) . . . . ?
C4 C5 C6 N2 -174.5(3) . . . . ?
C4 C5 C6 C7 7.5(6) . . . . ?
C5 N1 C1 C2 2.0(5) . . . . ?
C5 C6 C7 C8 176.7(3) . . . . ?
C6 N2 C10 C9 2.2(5) . . . . ?
C6 N2 C10 C11 -178.2(3) . . . . ?
C6 C7 C8 C9 1.0(5) . . . . ?
C6 C7 C8 C16 -179.4(3) . . . . ?
C7 C8 C9 C10 0.7(5) . . . . ?
C7 C8 C16 C17 -47.6(5) . . . . ?
C7 C8 C16 C21 134.5(4) . . . . ?
C8 C9 C10 N2 -2.3(5) . . . . ?
C8 C9 C10 C11 178.1(3) . . . . ?
C8 C16 C17 C18 -176.7(3) . . . . ?
C8 C16 C21 C20 178.9(3) . . . . ?
C9 C8 C16 C17 132.0(4) . . . . ?
C9 C8 C16 C21 -45.9(5) . . . . ?
C9 C10 C11 N3 -179.9(3) . . . . ?
C9 C10 C11 C12 -0.2(6) . . . . ?
C10 N2 C6 C5 -178.6(3) . . . . ?
C10 N2 C6 C7 -0.4(5) . . . . ?
C10 C11 C12 C13 180.0(3) . . . . ?
C11 N3 C15 C14 -0.3(5) . . . . ?
C11 C12 C13 C14 0.6(5) . . . . ?
C12 C13 C14 C15 -0.7(5) . . . . ?
C13 C14 C15 N3 0.5(5) . . . . ?
C15 N3 C11 C10 179.9(3) . . . . ?
C15 N3 C11 C12 0.2(5) . . . . ?
C16 C8 C9 C10 -178.9(3) . . . . ?
C16 C17 C18 C19 -2.3(5) . . . . ?
C17 C16 C21 C20 1.0(5) . . . . ?
C17 C18 C19 C20 1.2(5) . . . . ?
C17 C18 C19 C22 -178.2(3) . . . . ?
C18 C19 C20 C21 1.0(5) . . . . ?
C18 C19 C22 O1 -12.6(5) . . . . ?
C18 C19 C22 O2 167.9(3) . . . . ?
C19 C20 C21 C16 -2.1(5) . . . . ?
C20 C19 C22 O1 168.0(4) . . . . ?
C20 C19 C22 O2 -11.5(5) . . . . ?
C21 C16 C17 C18 1.2(5) . . . . ?
C22 C19 C20 C21 -179.6(3) . . . . ?
C23 N4 C27 C26 0.7(5) . . . . ?
C23 N4 C27 C28 -177.7(3) . . . . ?
C23 C24 C25 C26 0.4(5) . . . . ?
C24 C25 C26 C27 0.3(5) . . . . ?
C25 C26 C27 N4 -0.9(5) . . . . ?
C25 C26 C27 C28 177.4(3) . . . . ?
C26 C27 C28 N5 -177.9(3) . . . . ?
C26 C27 C28 C29 1.3(5) . . . . ?
C27 N4 C23 C24 0.0(5) . . . . ?
C27 C28 C29 C30 -177.1(3) . . . . ?
C28 N5 C32 C31 -1.4(5) . . . . ?
C28 N5 C32 C33 177.7(3) . . . . ?
C28 C29 C30 C31 -2.0(5) . . . . ?
C28 C29 C30 C38 179.1(3) . . . . ?
C29 C30 C31 C32 0.4(5) . . . . ?
C29 C30 C38 C39 -16.0(5) . . . . ?
C29 C30 C38 C43 163.4(3) . . . . ?
C30 C31 C32 N5 1.3(5) . . . . ?
C30 C31 C32 C33 -177.7(3) . . . . ?
C30 C38 C39 C40 177.0(4) . . . . ?
C30 C38 C43 C42 -177.5(3) . . . . ?
C31 C30 C38 C39 165.1(3) . . . . ?
C31 C30 C38 C43 -15.5(5) . . . . ?
C31 C32 C33 N6 -177.7(3) . . . . ?
C31 C32 C33 C34 4.9(5) . . . . ?
C32 N5 C28 C27 179.0(3) . . . . ?
C32 N5 C28 C29 -0.2(5) . . . . ?
C32 C33 C34 C35 175.8(3) . . . . ?
C33 N6 C37 C36 -0.5(5) . . . . ?
C33 C34 C35 C36 -0.2(5) . . . . ?
C34 C35 C36 C37 1.4(5) . . . . ?
C35 C36 C37 N6 -1.0(5) . . . . ?
C37 N6 C33 C32 -175.8(3) . . . . ?
C37 N6 C33 C34 1.7(5) . . . . ?
C38 C30 C31 C32 179.3(3) . . . . ?
C38 C39 C40 C41 0.2(6) . . . . ?
C39 C38 C43 C42 1.9(5) . . . . ?
C39 C40 C41 C42 2.6(6) . . . . ?
C39 C40 C41 C44 -177.0(3) . . . . ?
C40 C41 C42 C43 -3.1(5) . . . . ?
C40 C41 C44 O3 -178.8(3) . . . . ?
C40 C41 C44 O4 1.4(5) . . . . ?
C41 C42 C43 C38 0.8(5) . . . . ?
C42 C41 C44 O3 1.6(5) . . . . ?
C42 C41 C44 O4 -178.2(3) . . . . ?
C43 C38 C39 C40 -2.4(6) . . . . ?
C44 C41 C42 C43 176.5(3) . . . . ?

loop_
_smtbx_masks_void_nr
_smtbx_masks_void_average_x
_smtbx_masks_void_average_y
_smtbx_masks_void_average_z
_smtbx_masks_void_volume
_smtbx_masks_void_count_electrons
_smtbx_masks_void_content
1 -0.544 0.000 0.500 141.4 63.1 '2 Br'
